data_7245761
loop_
_publ_author_name
'Sun, Juan'
'Chen, Min'
'Li, Ying'
'Liu, Xingran'
'Fu, Xinyang'
'He, Lijun'
'Jin, Chuan-Ming'

_publ_section_title
;
 Heterospin 2p-4f and 2p-3d-4f complexes constructed by a nitronyl
 nitroxide ligand: syntheses, structures and magnetic properties
;
_journal_name_full CrystEngComm
_journal_paper_doi 10.1039/D2CE01344D
_journal_year 2022
_chemical_formula_moiety 'C20 H4 F24 O8 Tb, C26 H23 Cu F6 N5 O4'
_chemical_formula_sum 'C46 H27 Cu F30 N5 O12 Tb'
_chemical_formula_weight 1634.21
_space_group_crystal_system monoclinic
_space_group_IT_number 14
_space_group_name_Hall '-P 2yn'
_space_group_name_H-M_alt 'P 1 21/n 1'
_atom_sites_solution_hydrogens geom
_atom_sites_solution_primary direct
_audit_creation_date 2021-07-27
_audit_creation_method
;
Olex2 1.2
(compiled 2018.05.29 svn.r3508 for OlexSys, GUI svn.r5506)
;
_audit_update_record
;
2022-10-23 deposited with the CCDC.	2022-11-04 downloaded from the CCDC.
;
_cell_angle_alpha 90
_cell_angle_beta 104.342(2)
_cell_angle_gamma 90
_cell_formula_units_Z 4
_cell_length_a 17.054(2)
_cell_length_b 20.134(2)
_cell_length_c 17.469(2)
_cell_measurement_reflns_used 6257
_cell_measurement_temperature 113
_cell_measurement_theta_max 27.2
_cell_measurement_theta_min 3.2
_cell_volume 5811.3(11)
_computing_molecular_graphics 'Olex2 (Dolomanov et al., 2009)'
_computing_publication_material 'Olex2 (Dolomanov et al., 2009)'
_computing_structure_refinement 'XL (Sheldrick, 2008)'
_computing_structure_solution 'XS (Sheldrick, 2008)'
_diffrn_ambient_temperature 113
_diffrn_measured_fraction_theta_full 0.994
_diffrn_measured_fraction_theta_max 0.991
_diffrn_measurement_device_type 'Bruker P4'
_diffrn_measurement_method '\w scans'
_diffrn_radiation_monochromator graphite
_diffrn_radiation_type MoK\a
_diffrn_radiation_wavelength 0.71073
_diffrn_reflns_av_R_equivalents 0.0927
_diffrn_reflns_av_unetI/netI 0.0924
_diffrn_reflns_Laue_measured_fraction_full 0.994
_diffrn_reflns_Laue_measured_fraction_max 0.991
_diffrn_reflns_limit_h_max 21
_diffrn_reflns_limit_h_min -22
_diffrn_reflns_limit_k_max 22
_diffrn_reflns_limit_k_min -26
_diffrn_reflns_limit_l_max 22
_diffrn_reflns_limit_l_min -22
_diffrn_reflns_number 57560
_diffrn_reflns_point_group_measured_fraction_full 0.994
_diffrn_reflns_point_group_measured_fraction_max 0.991
_diffrn_reflns_theta_full 25.242
_diffrn_reflns_theta_max 27.524
_diffrn_reflns_theta_min 3.132
_exptl_absorpt_coefficient_mu 1.732
_exptl_absorpt_correction_T_max 1.000
_exptl_absorpt_correction_T_min 0.794
_exptl_absorpt_correction_type multi-scan
_exptl_crystal_colour Colorless
_exptl_crystal_density_diffrn 1.868
_exptl_crystal_density_method "'not measured'"
_exptl_crystal_description Prism
_exptl_crystal_F_000 3192
_exptl_crystal_size_max 0.2
_exptl_crystal_size_mid 0.2
_exptl_crystal_size_min 0.2
_refine_diff_density_max 1.257
_refine_diff_density_min -0.699
_refine_diff_density_rms 0.146
_refine_ls_extinction_method none
_refine_ls_goodness_of_fit_ref 1.076
_refine_ls_hydrogen_treatment constr
_refine_ls_matrix_type full
_refine_ls_number_parameters 869
_refine_ls_number_reflns 13253
_refine_ls_number_restraints 12
_refine_ls_restrained_S_all 1.076
_refine_ls_R_factor_all 0.1208
_refine_ls_R_factor_gt 0.0625
_refine_ls_shift/su_max 0.001
_refine_ls_shift/su_mean 0.000
_refine_ls_structure_factor_coef Fsqd
_refine_ls_weighting_details 'w=1/[\s^2^(Fo^2^)+(0.0372P)^2^+24.3262P] where P=(Fo^2^+2Fc^2^)/3'
_refine_ls_weighting_scheme calc
_refine_ls_wR_factor_gt 0.1131
_refine_ls_wR_factor_ref 0.1383
_reflns_Friedel_coverage 0.000
_reflns_number_gt 8290
_reflns_number_total 13253
_reflns_threshold_expression 'I > 2\s(I)'
_cod_data_source_file d2ce01344d2.cif
_cod_data_source_block tbcu
_cod_depositor_comments
;
The following automatic conversions were performed:

data item '_exptl_absorpt_correction_type' value 'Multi-scan' was
changed to 'multi-scan' in accordance with the
/home/data/users/saulius/crontab/automatic-downloads/rss-feeds/RSC/lib/dictionaries/cif_core.dic
dictionary named 'cif_core.dic' version 2.4.2 last updated on
2011-04-26.

Automatic conversion script
Id: cif_fix_values 7556 2019-12-06 15:28:31Z antanas 
;
_cod_original_cell_volume 5811.5(12)
_cod_database_code 7245761
_shelx_shelxl_version_number 2014/7
_shelx_space_group_comment
;
The symmetry employed for this shelxl refinement is uniquely defined
by the following loop, which should always be used as a source of
symmetry information in preference to the above space-group names.
They are only intended as comments.
;
_olex2_refinement_description
;
1. Fixed Uiso
 At 1.2 times of:
  All C(H) groups
 At 1.5 times of:
  All C(H,H,H) groups
2. Uiso/Uaniso restraints and constraints
Uanis(F30A) \\sim Ueq, Uanis(F30B) \\sim Ueq: with sigma of 0.001 and sigma for
terminal atoms of 0.001
3. Others
 Fixed Sof: F30A(0.5) F30B(0.5)
4.a Aromatic/amide H refined with riding coordinates:
 C16(H16), C17(H17), C10(H10), C15(H15), C24(H24), C20(H20), C21(H21),
 C34(H34), C11(H11), C14(H14), C8(H8), C44(H44), C29(H29), C39(H39), C13(H13)
4.b Idealised Me refined as rotating group:
 C2(H2A,H2B,H2C), C5(H5A,H5B,H5C), C3(H3A,H3B,H3C), C6(H6A,H6B,H6C)
;
_olex2_submission_special_instructions 'No special instructions were received'

loop_
_space_group_symop_operation_xyz
'x, y, z'
'-x+1/2, y+1/2, -z+1/2'
'-x, -y, -z'
'x-1/2, -y-1/2, z-1/2'

loop_
_atom_site_label
_atom_site_type_symbol
_atom_site_fract_x
_atom_site_fract_y
_atom_site_fract_z
_atom_site_U_iso_or_equiv
_atom_site_adp_type
_atom_site_occupancy
_atom_site_site_symmetry_order
_atom_site_calc_flag
_atom_site_refinement_flags_posn
_atom_site_refinement_flags_adp
_atom_site_refinement_flags_occupancy
_atom_site_disorder_assembly
_atom_site_disorder_group
Tb1 Tb 0.68053(2) 0.13834(2) 0.23773(2) 0.02740(10) Uani 1 1 d . . . . .
Cu2 Cu 0.25801(4) 0.20512(4) 0.27351(4) 0.02624(19) Uani 1 1 d . . . . .
O4 O 0.2827(2) 0.1436(2) 0.1980(2) 0.0297(10) Uani 1 1 d . . . . .
O2 O 0.1559(2) 0.1591(2) 0.2710(2) 0.0251(9) Uani 1 1 d . . . . .
O1 O 0.1024(3) -0.0344(2) 0.1252(3) 0.0359(11) Uani 1 1 d . . . . .
F25 F 0.6775(3) 0.3510(2) 0.4046(3) 0.0535(12) Uani 1 1 d . . . . .
F16 F 0.8393(2) 0.0042(2) 0.0828(2) 0.0479(11) Uani 1 1 d . . . . .
F26 F 0.6323(3) 0.3649(2) 0.2802(3) 0.0556(12) Uani 1 1 d . . . . .
F17 F 0.9432(2) -0.0092(2) 0.1801(3) 0.0498(11) Uani 1 1 d . . . . .
N3 N 0.2440(3) 0.2641(3) 0.3620(3) 0.0241(11) Uani 1 1 d . . . . .
N4 N 0.3711(3) 0.2346(3) 0.3119(3) 0.0254(12) Uani 1 1 d . . . . .
N1 N 0.1278(3) 0.0056(3) 0.1815(3) 0.0270(12) Uani 1 1 d . . . . .
O10 O 0.7629(3) 0.0736(2) 0.1772(2) 0.0297(10) Uani 1 1 d . . . . .
O11 O 0.8181(3) 0.1650(2) 0.3043(3) 0.0353(11) Uani 1 1 d . . . . .
N5 N 0.4627(3) 0.2845(3) 0.4040(3) 0.0227(11) Uani 1 1 d . . . . .
O5 O 0.7345(3) 0.2102(2) 0.1567(3) 0.0361(11) Uani 1 1 d . . . . .
O3 O 0.2111(3) 0.2767(2) 0.1787(3) 0.0357(11) Uani 1 1 d . . . . .
O12 O 0.6821(3) 0.2394(2) 0.3049(3) 0.0324(11) Uani 1 1 d . . . . .
F22 F 0.7940(3) 0.3575(2) 0.1438(3) 0.0633(13) Uani 1 1 d . . . . .
O6 O 0.5719(3) 0.2014(2) 0.1572(3) 0.0349(11) Uani 1 1 d . . . . .
C19 C 0.3825(3) 0.2720(3) 0.3758(3) 0.0230(13) Uani 1 1 d . . . . .
F27 F 0.7496(3) 0.4018(2) 0.3387(3) 0.0502(11) Uani 1 1 d . . . . .
C7 C 0.1191(3) 0.0725(3) 0.1786(3) 0.0231(13) Uani 1 1 d . . . . .
N2 N 0.1505(3) 0.0965(3) 0.2513(3) 0.0243(11) Uani 1 1 d . . . . .
C16 C 0.2376(4) 0.3570(3) 0.4763(4) 0.0334(15) Uani 1 1 d . . . . .
H16 H 0.2349 0.3883 0.5147 0.040 Uiso 1 1 calc R . . . .
O7 O 0.5952(3) 0.0559(3) 0.1668(3) 0.0391(12) Uani 1 1 d . . . . .
O8 O 0.5866(3) 0.1118(2) 0.3116(3) 0.0370(11) Uani 1 1 d . . . . .
O9 O 0.7362(3) 0.0529(2) 0.3272(3) 0.0329(11) Uani 1 1 d . . . . .
F3 F 0.1488(3) 0.3015(2) -0.0156(3) 0.0769(17) Uani 1 1 d . . . . .
F23 F 0.7569(4) 0.3249(3) 0.0240(3) 0.0740(16) Uani 1 1 d . . . . .
F28 F 0.9836(3) 0.2610(3) 0.3851(4) 0.0854(19) Uani 1 1 d . . . . .
F4 F 0.2788(3) 0.0470(2) 0.0838(3) 0.0642(14) Uani 1 1 d . . . . .
C17 C 0.3113(4) 0.3420(3) 0.4597(4) 0.0275(14) Uani 1 1 d . . . . .
H17 H 0.3586 0.3632 0.4866 0.033 Uiso 1 1 calc R . . . .
C10 C 0.0755(3) 0.0849(3) 0.0337(3) 0.0235(13) Uani 1 1 d . . . . .
H10 H 0.0981 0.0435 0.0287 0.028 Uiso 1 1 calc R . . . .
C9 C 0.0813(3) 0.1108(3) 0.1079(3) 0.0220(13) Uani 1 1 d . . . . .
F18 F 0.9081(3) 0.0885(2) 0.1339(3) 0.0560(12) Uani 1 1 d . . . . .
C18 C 0.3126(3) 0.2951(3) 0.4027(3) 0.0227(13) Uani 1 1 d . . . . .
C42 C 0.6988(4) 0.3519(4) 0.3363(4) 0.0375(17) Uani 1 1 d . . . . .
F24 F 0.8463(3) 0.2702(3) 0.1071(4) 0.0822(18) Uani 1 1 d . . . . .
C2 C 0.2537(4) 0.0608(4) 0.3709(4) 0.0395(18) Uani 1 1 d . . . . .
H2A H 0.2943 0.0687 0.3424 0.059 Uiso 1 1 calc GR . . . .
H2B H 0.2704 0.0248 0.4072 0.059 Uiso 1 1 calc GR . . . .
H2C H 0.2466 0.1001 0.3996 0.059 Uiso 1 1 calc GR . . . .
C38 C 0.8030(4) 0.0247(3) 0.3382(4) 0.0301(15) Uani 1 1 d . . . . .
C43 C 0.7350(4) 0.2843(3) 0.3230(4) 0.0302(15) Uani 1 1 d . . . . .
F15 F 0.8665(3) 0.0519(2) 0.4686(3) 0.0709(15) Uani 1 1 d . . . . .
F10 F 0.4630(4) -0.0269(3) 0.0755(4) 0.125(3) Uani 1 1 d . . . . .
F6 F 0.3312(3) 0.1158(3) 0.0185(3) 0.0747(16) Uani 1 1 d . . . . .
F14 F 0.8972(4) -0.0422(3) 0.4307(3) 0.0873(19) Uani 1 1 d . . . . .
C15 C 0.1681(4) 0.3246(4) 0.4349(4) 0.0361(17) Uani 1 1 d . . . . .
H15 H 0.1182 0.3339 0.4452 0.043 Uiso 1 1 calc R . . . .
C24 C 0.2574(4) 0.2130(4) 0.0842(4) 0.0382(17) Uani 1 1 d . . . . .
H24 H 0.2624 0.2146 0.0324 0.046 Uiso 1 1 calc R . . . .
C4 C 0.1769(4) -0.0189(3) 0.2605(4) 0.0319(15) Uani 1 1 d . . . . .
F5 F 0.3957(3) 0.0883(3) 0.1342(3) 0.087(2) Uani 1 1 d . . . . .
C20 C 0.5021(4) 0.2534(3) 0.3541(4) 0.0309(15) Uani 1 1 d . . . . .
H20 H 0.5576 0.2532 0.3583 0.037 Uiso 1 1 calc R . . . .
C36 C 0.5256(5) -0.0433(5) 0.1277(7) 0.064(3) Uani 1 1 d . . . . .
C41 C 0.8797(4) 0.0303(3) 0.1511(4) 0.0356(16) Uani 1 1 d . . . . .
C21 C 0.4445(4) 0.2234(3) 0.2979(4) 0.0327(16) Uani 1 1 d . . . . .
H21 H 0.4538 0.1988 0.2560 0.039 Uiso 1 1 calc R . . . .
C1 C 0.1741(4) 0.0431(3) 0.3129(4) 0.0305(15) Uani 1 1 d . . . . .
C28 C 0.5686(4) 0.2541(4) 0.1189(4) 0.0367(17) Uani 1 1 d . . . . .
C23 C 0.2216(4) 0.2676(4) 0.1118(4) 0.0374(17) Uani 1 1 d . . . . .
C35 C 0.5558(4) 0.0112(4) 0.1892(5) 0.0429(19) Uani 1 1 d . . . . .
C31 C 0.7781(5) 0.3041(4) 0.0980(5) 0.050(2) Uani 1 1 d . . . . .
C45 C 0.8523(4) 0.2185(4) 0.3242(4) 0.0367(17) Uani 1 1 d . . . . .
C34 C 0.5361(4) 0.0069(4) 0.2601(5) 0.0456(19) Uani 1 1 d . . . . .
H34 H 0.5114 -0.0317 0.2715 0.055 Uiso 1 1 calc R . . . .
C11 C 0.0368(3) 0.1193(3) -0.0329(3) 0.0246(14) Uani 1 1 d . . . . .
H11 H 0.0337 0.1015 -0.0827 0.030 Uiso 1 1 calc R . . . .
F12 F 0.5807(4) -0.0615(3) 0.0930(4) 0.111(2) Uani 1 1 d . . . . .
C14 C 0.1739(4) 0.2785(3) 0.3781(4) 0.0323(16) Uani 1 1 d . . . . .
H14 H 0.1273 0.2568 0.3504 0.039 Uiso 1 1 calc R . . . .
C8 C 0.0469(3) 0.1730(3) 0.1150(3) 0.0237(13) Uani 1 1 d . . . . .
H8 H 0.0500 0.1909 0.1647 0.028 Uiso 1 1 calc R . . . .
C25 C 0.2853(4) 0.1579(4) 0.1272(4) 0.0319(16) Uani 1 1 d . . . . .
C40 C 0.8242(4) 0.0401(3) 0.2072(4) 0.0265(14) Uani 1 1 d . . . . .
C46 C 0.9460(5) 0.2154(5) 0.3391(6) 0.056(2) Uani 1 1 d . . . . .
C22 C 0.1902(6) 0.3232(5) 0.0517(5) 0.058(2) Uani 1 1 d . . . . .
C44 C 0.8169(4) 0.2796(4) 0.3317(4) 0.0379(17) Uani 1 1 d . . . . .
H44 H 0.8490 0.3175 0.3425 0.046 Uiso 1 1 calc R . . . .
C29 C 0.6326(5) 0.2870(4) 0.0984(4) 0.0449(19) Uani 1 1 d . . . . .
H29 H 0.6224 0.3262 0.0696 0.054 Uiso 1 1 calc R . . . .
C30 C 0.7110(5) 0.2624(4) 0.1200(4) 0.0380(17) Uani 1 1 d . . . . .
F13 F 0.7819(3) -0.0262(3) 0.4525(3) 0.0803(17) Uani 1 1 d . . . . .
C5 C 0.2607(4) -0.0341(4) 0.2484(4) 0.0429(19) Uani 1 1 d . . . . .
H5A H 0.2560 -0.0665 0.2072 0.064 Uiso 1 1 calc GR . . . .
H5B H 0.2947 -0.0513 0.2966 0.064 Uiso 1 1 calc GR . . . .
H5C H 0.2840 0.0058 0.2338 0.064 Uiso 1 1 calc GR . . . .
C26 C 0.3224(4) 0.1019(5) 0.0895(4) 0.047(2) Uani 1 1 d . . . . .
C37 C 0.8381(5) 0.0008(4) 0.4230(4) 0.0407(18) Uani 1 1 d . . . . .
C39 C 0.8496(4) 0.0150(3) 0.2835(4) 0.0315(15) Uani 1 1 d . . . . .
H39 H 0.8980 -0.0084 0.2983 0.038 Uiso 1 1 calc R . . . .
C3 C 0.1050(4) 0.0418(4) 0.3543(4) 0.0407(18) Uani 1 1 d . . . . .
H3A H 0.1014 0.0841 0.3786 0.061 Uiso 1 1 calc GR . . . .
H3B H 0.1151 0.0077 0.3940 0.061 Uiso 1 1 calc GR . . . .
H3C H 0.0550 0.0326 0.3163 0.061 Uiso 1 1 calc GR . . . .
F2 F 0.2480(6) 0.3581(4) 0.0397(5) 0.177(5) Uani 1 1 d . . . . .
C6 C 0.1362(5) -0.0807(4) 0.2822(5) 0.048(2) Uani 1 1 d . . . . .
H6A H 0.0794 -0.0725 0.2747 0.072 Uiso 1 1 calc GR . . . .
H6B H 0.1597 -0.0919 0.3365 0.072 Uiso 1 1 calc GR . . . .
H6C H 0.1440 -0.1169 0.2490 0.072 Uiso 1 1 calc GR . . . .
C12 C 0.0027(3) 0.1797(3) -0.0259(3) 0.0222(13) Uani 1 1 d . . . . .
F20 F 0.4358(3) 0.2429(3) 0.0414(4) 0.101(2) Uani 1 1 d . . . . .
C13 C 0.0081(3) 0.2076(3) 0.0476(4) 0.0246(13) Uani 1 1 d . . . . .
H13 H -0.0141 0.2492 0.0518 0.030 Uiso 1 1 calc R . . . .
F21 F 0.4814(3) 0.3389(3) 0.0511(4) 0.108(2) Uani 1 1 d . . . . .
F19 F 0.4483(4) 0.2915(4) 0.1465(4) 0.113(3) Uani 1 1 d . . . . .
F9 F 0.5863(4) 0.0393(4) 0.4524(3) 0.098(2) Uani 1 1 d . . . . .
F8 F 0.4902(5) 0.1016(4) 0.4133(4) 0.124(3) Uani 1 1 d . . . . .
F11 F 0.5107(6) -0.0993(4) 0.1608(5) 0.146(3) Uani 1 1 d . . . . .
F29 F 0.9747(3) 0.1612(3) 0.3750(6) 0.144(4) Uani 1 1 d . . . . .
C33 C 0.5513(4) 0.0574(4) 0.3162(5) 0.0436(19) Uani 1 1 d . . . . .
F7 F 0.4755(5) -0.0010(4) 0.3917(4) 0.125(3) Uani 1 1 d . . . . .
C27 C 0.4838(6) 0.2832(5) 0.0897(5) 0.059(2) Uani 1 1 d . . . . .
C32 C 0.5241(6) 0.0494(5) 0.3922(6) 0.059(2) Uani 1 1 d . . . . .
F1 F 0.1454(8) 0.3649(4) 0.0775(4) 0.184(5) Uani 1 1 d . . . . .
F30A F 0.9658(7) 0.2430(6) 0.2721(7) 0.073(3) Uani 0.5 1 d . U P . .
F30B F 0.9675(5) 0.1951(5) 0.2786(5) 0.052(2) Uani 0.5 1 d . U P . .

loop_
_atom_site_aniso_label
_atom_site_aniso_U_11
_atom_site_aniso_U_22
_atom_site_aniso_U_33
_atom_site_aniso_U_23
_atom_site_aniso_U_13
_atom_site_aniso_U_12
Tb1 0.02369(15) 0.02800(18) 0.03214(17) -0.00022(16) 0.01000(12) 0.00099(15)
Cu2 0.0204(4) 0.0353(5) 0.0207(4) -0.0077(3) 0.0005(3) -0.0013(3)
O4 0.027(2) 0.039(3) 0.022(2) -0.008(2) 0.0048(18) -0.001(2)
O2 0.026(2) 0.026(2) 0.021(2) -0.0072(18) 0.0010(18) -0.0032(18)
O1 0.043(3) 0.028(3) 0.032(3) -0.006(2) 0.000(2) -0.001(2)
F25 0.059(3) 0.049(3) 0.061(3) -0.008(2) 0.031(2) 0.008(2)
F16 0.047(3) 0.064(3) 0.037(2) -0.010(2) 0.019(2) 0.007(2)
F26 0.046(3) 0.037(3) 0.075(3) -0.002(2) -0.001(2) 0.012(2)
F17 0.042(2) 0.059(3) 0.053(3) 0.002(2) 0.021(2) 0.019(2)
N3 0.021(3) 0.028(3) 0.022(3) -0.003(2) 0.003(2) 0.001(2)
N4 0.024(3) 0.032(3) 0.020(3) -0.007(2) 0.005(2) -0.002(2)
N1 0.025(3) 0.026(3) 0.027(3) -0.001(2) 0.000(2) 0.000(2)
O10 0.031(2) 0.028(3) 0.031(2) 0.002(2) 0.010(2) 0.004(2)
O11 0.026(2) 0.034(3) 0.046(3) -0.003(2) 0.010(2) 0.002(2)
N5 0.016(2) 0.032(3) 0.018(2) -0.005(2) -0.0006(19) -0.003(2)
O5 0.037(3) 0.036(3) 0.040(3) 0.005(2) 0.019(2) 0.000(2)
O3 0.040(3) 0.035(3) 0.028(3) -0.005(2) -0.001(2) -0.005(2)
O12 0.023(2) 0.037(3) 0.037(3) -0.005(2) 0.009(2) 0.003(2)
F22 0.081(3) 0.053(3) 0.062(3) -0.012(3) 0.028(3) -0.024(3)
O6 0.033(3) 0.033(3) 0.037(3) 0.006(2) 0.005(2) 0.006(2)
C19 0.021(3) 0.027(4) 0.018(3) -0.001(3) -0.001(2) -0.003(3)
F27 0.049(3) 0.028(2) 0.075(3) -0.004(2) 0.018(2) 0.000(2)
C7 0.013(3) 0.035(4) 0.020(3) -0.009(3) 0.001(2) -0.002(3)
N2 0.019(2) 0.030(3) 0.021(3) -0.003(2) 0.000(2) -0.002(2)
C16 0.031(3) 0.035(4) 0.032(3) -0.012(3) 0.004(3) 0.002(3)
O7 0.027(2) 0.046(3) 0.042(3) -0.010(2) 0.005(2) -0.001(2)
O8 0.033(3) 0.037(3) 0.045(3) 0.001(2) 0.016(2) -0.001(2)
O9 0.038(3) 0.032(3) 0.028(2) 0.005(2) 0.008(2) 0.004(2)
F3 0.106(4) 0.055(3) 0.044(3) 0.002(2) -0.032(3) -0.013(3)
F23 0.112(4) 0.069(4) 0.050(3) 0.010(3) 0.035(3) -0.029(3)
F28 0.029(3) 0.088(4) 0.134(5) -0.039(4) 0.011(3) -0.008(3)
F4 0.074(3) 0.058(3) 0.063(3) -0.026(3) 0.021(3) 0.004(3)
C17 0.021(3) 0.031(4) 0.028(3) -0.009(3) 0.002(3) -0.001(3)
C10 0.024(3) 0.021(3) 0.024(3) -0.002(3) 0.004(3) -0.003(3)
C9 0.018(3) 0.025(3) 0.020(3) 0.003(3) 0.000(2) 0.001(3)
F18 0.062(3) 0.039(3) 0.080(3) 0.007(2) 0.043(3) -0.008(2)
C18 0.013(3) 0.031(4) 0.020(3) 0.000(3) -0.002(2) 0.001(2)
C42 0.032(4) 0.037(5) 0.043(4) 0.000(4) 0.009(3) -0.003(3)
F24 0.065(3) 0.064(3) 0.139(5) 0.025(3) 0.066(4) 0.001(3)
C2 0.034(4) 0.051(5) 0.027(4) 0.004(3) -0.006(3) 0.007(3)
C38 0.043(4) 0.017(3) 0.027(3) -0.002(3) 0.002(3) 0.002(3)
C43 0.030(4) 0.033(4) 0.028(3) -0.005(3) 0.010(3) -0.001(3)
F15 0.109(4) 0.053(3) 0.034(2) -0.002(2) -0.013(3) -0.012(3)
F10 0.094(5) 0.106(5) 0.130(6) -0.073(5) -0.055(4) 0.050(4)
F6 0.091(4) 0.095(4) 0.050(3) -0.016(3) 0.039(3) 0.009(3)
F14 0.115(5) 0.098(4) 0.045(3) 0.020(3) 0.013(3) 0.069(4)
C15 0.020(3) 0.040(4) 0.048(4) -0.006(4) 0.006(3) 0.001(3)
C24 0.043(4) 0.050(5) 0.023(3) -0.008(3) 0.009(3) -0.011(4)
C4 0.032(4) 0.032(4) 0.028(3) 0.006(3) 0.001(3) 0.007(3)
F5 0.049(3) 0.136(5) 0.067(3) -0.041(3) -0.005(3) 0.044(3)
C20 0.022(3) 0.041(4) 0.030(4) -0.009(3) 0.008(3) 0.000(3)
C36 0.040(5) 0.050(6) 0.099(8) -0.020(6) 0.010(5) -0.010(4)
C41 0.040(4) 0.029(4) 0.041(4) -0.002(3) 0.016(3) 0.000(3)
C21 0.029(4) 0.041(4) 0.028(3) -0.012(3) 0.008(3) -0.001(3)
C1 0.035(4) 0.032(4) 0.022(3) 0.008(3) 0.003(3) 0.000(3)
C28 0.043(4) 0.037(4) 0.027(4) -0.004(3) 0.003(3) 0.013(3)
C23 0.035(4) 0.039(4) 0.031(4) -0.006(3) -0.004(3) -0.010(3)
C35 0.027(4) 0.036(5) 0.059(5) -0.006(4) 0.000(4) 0.001(3)
C31 0.058(5) 0.038(5) 0.064(6) 0.002(4) 0.033(5) -0.002(4)
C45 0.027(4) 0.035(4) 0.048(4) -0.005(4) 0.007(3) 0.001(3)
C34 0.040(4) 0.028(4) 0.064(5) -0.004(4) 0.003(4) -0.010(3)
C11 0.020(3) 0.034(4) 0.018(3) -0.002(3) 0.000(2) -0.004(3)
F12 0.072(4) 0.103(5) 0.154(6) -0.079(5) 0.019(4) -0.004(4)
C14 0.021(3) 0.036(4) 0.038(4) -0.008(3) 0.004(3) -0.003(3)
C8 0.016(3) 0.037(4) 0.016(3) -0.002(3) 0.001(2) -0.002(3)
C25 0.023(3) 0.047(5) 0.028(3) -0.018(3) 0.011(3) -0.010(3)
C40 0.034(4) 0.019(3) 0.030(3) -0.001(3) 0.013(3) -0.002(3)
C46 0.036(4) 0.048(6) 0.084(7) -0.031(5) 0.011(4) 0.000(4)
C22 0.087(7) 0.051(6) 0.033(4) 0.007(4) 0.007(5) -0.014(5)
C44 0.030(4) 0.035(4) 0.052(5) -0.007(4) 0.017(3) -0.006(3)
C29 0.051(5) 0.037(5) 0.050(5) 0.018(4) 0.018(4) 0.011(4)
C30 0.053(5) 0.036(4) 0.031(4) -0.003(3) 0.021(3) -0.001(4)
F13 0.087(4) 0.107(5) 0.043(3) 0.028(3) 0.009(3) -0.029(3)
C5 0.043(4) 0.043(5) 0.033(4) -0.001(3) -0.008(3) 0.010(4)
C26 0.035(4) 0.074(6) 0.031(4) -0.015(4) 0.007(3) 0.003(4)
C37 0.047(4) 0.048(5) 0.028(4) 0.002(4) 0.012(3) 0.003(4)
C39 0.028(3) 0.031(4) 0.036(4) 0.000(3) 0.011(3) 0.005(3)
C3 0.045(4) 0.046(5) 0.031(4) 0.006(3) 0.009(3) 0.002(4)
F2 0.175(8) 0.168(8) 0.129(6) 0.108(6) -0.074(6) -0.126(7)
C6 0.063(5) 0.033(5) 0.044(4) 0.010(4) 0.006(4) -0.002(4)
C12 0.016(3) 0.028(4) 0.022(3) 0.003(3) 0.004(2) 0.000(3)
F20 0.050(3) 0.119(5) 0.117(5) -0.003(4) -0.012(3) 0.012(3)
C13 0.022(3) 0.021(3) 0.031(3) -0.002(3) 0.006(3) 0.003(3)
F21 0.062(4) 0.096(5) 0.162(6) 0.083(5) 0.018(4) 0.032(3)
F19 0.099(5) 0.173(7) 0.075(4) 0.039(4) 0.036(4) 0.093(5)
F9 0.098(5) 0.143(6) 0.057(4) 0.014(4) 0.026(3) -0.009(4)
F8 0.167(7) 0.112(5) 0.140(6) 0.037(5) 0.125(6) 0.038(5)
F11 0.232(10) 0.077(5) 0.124(6) -0.032(5) 0.033(6) -0.072(6)
F29 0.037(3) 0.071(4) 0.303(12) 0.004(6) -0.001(5) 0.019(3)
C33 0.023(4) 0.052(5) 0.058(5) 0.012(4) 0.014(3) 0.004(3)
F7 0.150(6) 0.151(6) 0.090(5) -0.007(4) 0.061(4) -0.103(5)
C27 0.061(6) 0.065(6) 0.050(5) 0.017(5) 0.015(5) 0.020(5)
C32 0.057(6) 0.064(6) 0.064(6) 0.014(5) 0.031(5) -0.001(5)
F1 0.382(16) 0.110(6) 0.053(4) 0.025(4) 0.038(6) 0.140(9)
F30A 0.072(3) 0.074(3) 0.073(3) 0.0002(10) 0.0190(12) -0.0003(10)
F30B 0.050(2) 0.053(2) 0.052(2) -0.0008(10) 0.0139(11) 0.0007(10)

loop_
_atom_type_symbol
_atom_type_description
_atom_type_scat_dispersion_real
_atom_type_scat_dispersion_imag
_atom_type_scat_source
C C 0.0033 0.0016 'International Tables Vol C Tables 4.2.6.8 and 6.1.1.4'
H H 0.0000 0.0000 'International Tables Vol C Tables 4.2.6.8 and 6.1.1.4'
Cu Cu 0.3201 1.2651 'International Tables Vol C Tables 4.2.6.8 and 6.1.1.4'
F F 0.0171 0.0103 'International Tables Vol C Tables 4.2.6.8 and 6.1.1.4'
N N 0.0061 0.0033 'International Tables Vol C Tables 4.2.6.8 and 6.1.1.4'
O O 0.0106 0.0060 'International Tables Vol C Tables 4.2.6.8 and 6.1.1.4'
Tb Tb -0.1723 4.1537 'International Tables Vol C Tables 4.2.6.8 and 6.1.1.4'

loop_
_geom_angle_atom_site_label_1
_geom_angle_atom_site_label_2
_geom_angle_atom_site_label_3
_geom_angle
_geom_angle_site_symmetry_1
_geom_angle_site_symmetry_3
_geom_angle_publ_flag
O10 Tb1 O11 73.82(15) . . ?
O10 Tb1 O5 72.83(15) . . ?
O10 Tb1 O6 119.45(15) . . ?
O10 Tb1 O8 133.19(16) . . ?
O10 Tb1 O9 72.93(15) . . ?
O5 Tb1 O11 71.07(16) . . ?
O5 Tb1 O6 71.52(16) . . ?
O12 Tb1 O10 140.53(15) . . ?
O12 Tb1 O11 71.09(15) . . ?
O12 Tb1 O5 79.14(16) . . ?
O12 Tb1 O6 75.23(15) . . ?
O12 Tb1 O7 143.69(15) . . ?
O12 Tb1 O8 81.22(16) . . ?
O12 Tb1 O9 110.37(15) . . ?
O6 Tb1 O11 133.26(16) . . ?
O7 Tb1 O10 74.45(15) . . ?
O7 Tb1 O11 144.59(16) . . ?
O7 Tb1 O5 113.45(17) . . ?
O7 Tb1 O6 77.10(16) . . ?
O7 Tb1 O8 73.27(16) . . ?
O7 Tb1 O9 85.95(16) . . ?
O8 Tb1 O11 120.01(16) . . ?
O8 Tb1 O5 152.38(16) . . ?
O8 Tb1 O6 84.81(16) . . ?
O8 Tb1 O9 71.84(16) . . ?
O9 Tb1 O11 70.04(16) . . ?
O9 Tb1 O5 133.65(16) . . ?
O9 Tb1 O6 154.36(16) . . ?
O4 Cu2 O2 91.38(17) . . ?
O4 Cu2 N3 172.85(19) . . ?
O4 Cu2 N4 93.74(19) . . ?
O4 Cu2 O3 90.33(18) . . ?
O2 Cu2 N3 91.26(18) . . ?
O2 Cu2 N4 159.72(19) . . ?
O2 Cu2 O3 97.92(17) . . ?
N3 Cu2 O3 95.89(19) . . ?
N4 Cu2 N3 81.6(2) . . ?
N4 Cu2 O3 101.65(19) . . ?
C25 O4 Cu2 125.5(4) . . ?
N2 O2 Cu2 117.8(3) . . ?
C18 N3 Cu2 115.0(4) . . ?
C14 N3 Cu2 125.3(4) . . ?
C14 N3 C18 119.5(5) . . ?
C19 N4 Cu2 112.7(4) . . ?
C19 N4 C21 107.4(5) . . ?
C21 N4 Cu2 139.5(4) . . ?
O1 N1 C7 126.4(5) . . ?
O1 N1 C4 120.6(5) . . ?
C7 N1 C4 112.9(5) . . ?
C40 O10 Tb1 130.0(4) . . ?
C45 O11 Tb1 131.9(4) . . ?
C19 N5 C20 107.0(5) . . ?
C19 N5 C12 128.6(5) . 4_666 ?
C20 N5 C12 124.3(5) . 4_666 ?
C30 O5 Tb1 134.6(4) . . ?
C23 O3 Cu2 120.4(5) . . ?
C43 O12 Tb1 131.7(4) . . ?
C28 O6 Tb1 133.7(4) . . ?
N4 C19 N5 109.7(5) . . ?
N4 C19 C18 119.5(5) . . ?
N5 C19 C18 130.7(5) . . ?
N1 C7 C9 125.2(5) . . ?
N2 C7 N1 107.9(5) . . ?
N2 C7 C9 126.9(6) . . ?
O2 N2 C7 125.7(5) . . ?
O2 N2 C1 120.8(5) . . ?
C7 N2 C1 113.3(5) . . ?
C17 C16 H16 120.4 . . ?
C15 C16 H16 120.4 . . ?
C15 C16 C17 119.2(6) . . ?
C35 O7 Tb1 131.1(5) . . ?
C33 O8 Tb1 129.3(5) . . ?
C38 O9 Tb1 129.6(4) . . ?
C16 C17 H17 120.7 . . ?
C18 C17 C16 118.5(6) . . ?
C18 C17 H17 120.7 . . ?
C9 C10 H10 119.6 . . ?
C11 C10 H10 119.6 . . ?
C11 C10 C9 120.8(6) . . ?
C10 C9 C7 120.5(5) . . ?
C10 C9 C8 119.3(5) . . ?
C8 C9 C7 120.1(5) . . ?
N3 C18 C19 110.5(5) . . ?
N3 C18 C17 121.8(5) . . ?
C17 C18 C19 127.8(5) . . ?
F25 C42 C43 109.4(6) . . ?
F26 C42 F25 106.9(6) . . ?
F26 C42 C43 111.3(6) . . ?
F27 C42 F25 107.7(6) . . ?
F27 C42 F26 108.0(6) . . ?
F27 C42 C43 113.2(6) . . ?
H2A C2 H2B 109.5 . . ?
H2A C2 H2C 109.5 . . ?
H2B C2 H2C 109.5 . . ?
C1 C2 H2A 109.5 . . ?
C1 C2 H2B 109.5 . . ?
C1 C2 H2C 109.5 . . ?
O9 C38 C37 114.6(6) . . ?
O9 C38 C39 127.7(6) . . ?
C39 C38 C37 117.7(6) . . ?
O12 C43 C42 112.6(5) . . ?
O12 C43 C44 128.7(6) . . ?
C44 C43 C42 118.7(6) . . ?
C16 C15 H15 120.5 . . ?
C14 C15 C16 119.1(6) . . ?
C14 C15 H15 120.5 . . ?
C23 C24 H24 117.5 . . ?
C25 C24 H24 117.5 . . ?
C25 C24 C23 125.0(6) . . ?
N1 C4 C1 100.6(5) . . ?
N1 C4 C5 105.4(5) . . ?
N1 C4 C6 108.2(5) . . ?
C5 C4 C1 114.2(6) . . ?
C6 C4 C1 115.4(6) . . ?
C6 C4 C5 111.8(6) . . ?
N5 C20 H20 126.8 . . ?
C21 C20 N5 106.4(5) . . ?
C21 C20 H20 126.8 . . ?
F10 C36 C35 113.3(8) . . ?
F10 C36 F12 108.6(10) . . ?
F10 C36 F11 108.6(8) . . ?
F12 C36 C35 112.1(7) . . ?
F12 C36 F11 101.8(9) . . ?
F11 C36 C35 111.8(9) . . ?
F16 C41 F17 107.2(5) . . ?
F16 C41 F18 106.4(6) . . ?
F16 C41 C40 111.1(6) . . ?
F17 C41 C40 113.9(6) . . ?
F18 C41 F17 107.6(6) . . ?
F18 C41 C40 110.3(5) . . ?
N4 C21 H21 125.2 . . ?
C20 C21 N4 109.6(6) . . ?
C20 C21 H21 125.2 . . ?
N2 C1 C2 110.2(5) . . ?
N2 C1 C4 101.2(5) . . ?
N2 C1 C3 104.5(5) . . ?
C2 C1 C4 115.3(6) . . ?
C2 C1 C3 110.8(5) . . ?
C3 C1 C4 113.8(6) . . ?
O6 C28 C29 127.2(7) . . ?
O6 C28 C27 114.8(7) . . ?
C29 C28 C27 118.0(7) . . ?
O3 C23 C24 128.2(7) . . ?
O3 C23 C22 115.4(7) . . ?
C24 C23 C22 116.4(7) . . ?
O7 C35 C36 114.2(8) . . ?
O7 C35 C34 127.3(7) . . ?
C34 C35 C36 118.4(8) . . ?
F22 C31 C30 110.1(6) . . ?
F23 C31 F22 107.3(6) . . ?
F23 C31 C30 112.1(7) . . ?
F24 C31 F22 107.6(7) . . ?
F24 C31 F23 107.5(7) . . ?
F24 C31 C30 112.0(7) . . ?
O11 C45 C46 114.0(6) . . ?
O11 C45 C44 127.8(6) . . ?
C44 C45 C46 118.1(6) . . ?
C35 C34 H34 118.4 . . ?
C35 C34 C33 123.3(7) . . ?
C33 C34 H34 118.4 . . ?
C10 C11 H11 120.1 . . ?
C12 C11 C10 119.9(6) . . ?
C12 C11 H11 120.1 . . ?
N3 C14 C15 122.0(6) . . ?
N3 C14 H14 119.0 . . ?
C15 C14 H14 119.0 . . ?
C9 C8 H8 120.2 . . ?
C13 C8 C9 119.7(5) . . ?
C13 C8 H8 120.2 . . ?
O4 C25 C24 128.8(6) . . ?
O4 C25 C26 111.6(6) . . ?
C24 C25 C26 119.5(6) . . ?
O10 C40 C41 112.7(6) . . ?
O10 C40 C39 129.1(6) . . ?
C39 C40 C41 118.1(6) . . ?
F28 C46 C45 114.2(7) . . ?
F28 C46 F29 103.4(8) . . ?
F28 C46 F30A 92.9(8) . . ?
F29 C46 C45 111.4(7) . . ?
F29 C46 F30A 126.5(9) . . ?
F30A C46 C45 107.0(8) . . ?
F30B C46 F28 123.3(9) . . ?
F30B C46 C45 111.7(8) . . ?
F30B C46 F29 88.8(8) . . ?
F30B C46 F30A 42.1(6) . . ?
F3 C22 C23 113.3(7) . . ?
F3 C22 F1 107.5(9) . . ?
F2 C22 F3 108.0(8) . . ?
F2 C22 C23 111.3(8) . . ?
F2 C22 F1 104.5(10) . . ?
F1 C22 C23 111.8(7) . . ?
C43 C44 C45 120.3(6) . . ?
C43 C44 H44 119.9 . . ?
C45 C44 H44 119.9 . . ?
C28 C29 H29 119.2 . . ?
C30 C29 C28 121.6(7) . . ?
C30 C29 H29 119.2 . . ?
O5 C30 C31 115.1(7) . . ?
O5 C30 C29 127.3(7) . . ?
C29 C30 C31 117.6(7) . . ?
C4 C5 H5A 109.5 . . ?
C4 C5 H5B 109.5 . . ?
C4 C5 H5C 109.5 . . ?
H5A C5 H5B 109.5 . . ?
H5A C5 H5C 109.5 . . ?
H5B C5 H5C 109.5 . . ?
F4 C26 F5 107.5(7) . . ?
F4 C26 C25 111.5(6) . . ?
F6 C26 F4 107.4(6) . . ?
F6 C26 F5 106.7(6) . . ?
F6 C26 C25 114.1(7) . . ?
F5 C26 C25 109.3(6) . . ?
F15 C37 C38 109.6(6) . . ?
F14 C37 C38 114.5(6) . . ?
F14 C37 F15 107.1(7) . . ?
F14 C37 F13 107.8(7) . . ?
F13 C37 C38 111.2(6) . . ?
F13 C37 F15 106.2(6) . . ?
C38 C39 H39 119.7 . . ?
C40 C39 C38 120.6(6) . . ?
C40 C39 H39 119.7 . . ?
C1 C3 H3A 109.5 . . ?
C1 C3 H3B 109.5 . . ?
C1 C3 H3C 109.5 . . ?
H3A C3 H3B 109.5 . . ?
H3A C3 H3C 109.5 . . ?
H3B C3 H3C 109.5 . . ?
C4 C6 H6A 109.5 . . ?
C4 C6 H6B 109.5 . . ?
C4 C6 H6C 109.5 . . ?
H6A C6 H6B 109.5 . . ?
H6A C6 H6C 109.5 . . ?
H6B C6 H6C 109.5 . . ?
C11 C12 N5 119.4(5) . 4_565 ?
C11 C12 C13 120.9(5) . . ?
C13 C12 N5 119.7(5) . 4_565 ?
C8 C13 H13 120.3 . . ?
C12 C13 C8 119.5(6) . . ?
C12 C13 H13 120.3 . . ?
O8 C33 C34 126.6(7) . . ?
O8 C33 C32 113.8(7) . . ?
C34 C33 C32 119.6(7) . . ?
F20 C27 C28 111.7(8) . . ?
F20 C27 F21 105.5(8) . . ?
F21 C27 C28 114.1(8) . . ?
F19 C27 C28 112.1(7) . . ?
F19 C27 F20 103.8(9) . . ?
F19 C27 F21 108.9(8) . . ?
F9 C32 C33 110.8(7) . . ?
F8 C32 F9 103.2(9) . . ?
F8 C32 C33 114.6(8) . . ?
F8 C32 F7 107.7(8) . . ?
F7 C32 F9 105.6(8) . . ?
F7 C32 C33 114.0(8) . . ?
F30B F30A C46 61.1(9) . . ?
F30A F30B C46 76.8(10) . . ?

loop_
_geom_bond_atom_site_label_1
_geom_bond_atom_site_label_2
_geom_bond_distance
_geom_bond_site_symmetry_2
_geom_bond_publ_flag
Tb1 O10 2.351(4) . ?
Tb1 O11 2.408(4) . ?
Tb1 O5 2.364(4) . ?
Tb1 O12 2.346(4) . ?
Tb1 O6 2.394(4) . ?
Tb1 O7 2.348(5) . ?
Tb1 O8 2.353(4) . ?
Tb1 O9 2.360(4) . ?
Cu2 O4 1.931(4) . ?
Cu2 O2 1.962(4) . ?
Cu2 N3 2.009(5) . ?
Cu2 N4 1.970(5) . ?
Cu2 O3 2.191(5) . ?
O4 C25 1.281(7) . ?
O2 N2 1.306(6) . ?
O1 N1 1.262(6) . ?
F25 C42 1.331(8) . ?
F16 C41 1.330(8) . ?
F26 C42 1.329(8) . ?
F17 C41 1.338(8) . ?
N3 C18 1.362(7) . ?
N3 C14 1.326(8) . ?
N4 C19 1.321(7) . ?
N4 C21 1.351(8) . ?
N1 C7 1.355(8) . ?
N1 C4 1.510(8) . ?
O10 C40 1.246(7) . ?
O11 C45 1.232(8) . ?
N5 C19 1.357(7) . ?
N5 C20 1.376(8) . ?
N5 C12 1.439(7) 4_666 ?
O5 C30 1.245(8) . ?
O3 C23 1.239(8) . ?
O12 C43 1.262(7) . ?
F22 C31 1.327(9) . ?
O6 C28 1.249(8) . ?
C19 C18 1.461(8) . ?
F27 C42 1.320(8) . ?
C7 N2 1.340(7) . ?
C7 C9 1.464(8) . ?
N2 C1 1.503(8) . ?
C16 H16 0.9300 . ?
C16 C17 1.392(8) . ?
C16 C15 1.389(9) . ?
O7 C35 1.244(9) . ?
O8 C33 1.261(8) . ?
O9 C38 1.244(8) . ?
F3 C22 1.288(9) . ?
F23 C31 1.322(9) . ?
F28 C46 1.282(9) . ?
F4 C26 1.323(9) . ?
C17 H17 0.9300 . ?
C17 C18 1.376(8) . ?
C10 H10 0.9300 . ?
C10 C9 1.377(8) . ?
C10 C11 1.376(8) . ?
C9 C8 1.401(8) . ?
F18 C41 1.331(8) . ?
C42 C43 1.536(9) . ?
F24 C31 1.323(9) . ?
C2 H2A 0.9600 . ?
C2 H2B 0.9600 . ?
C2 H2C 0.9600 . ?
C2 C1 1.521(9) . ?
C38 C37 1.531(9) . ?
C38 C39 1.400(9) . ?
C43 C44 1.371(9) . ?
F15 C37 1.318(8) . ?
F10 C36 1.264(10) . ?
F6 C26 1.317(8) . ?
F14 C37 1.310(8) . ?
C15 H15 0.9300 . ?
C15 C14 1.380(9) . ?
C24 H24 0.9300 . ?
C24 C23 1.399(10) . ?
C24 C25 1.359(10) . ?
C4 C1 1.556(9) . ?
C4 C5 1.527(9) . ?
C4 C6 1.518(10) . ?
F5 C26 1.328(8) . ?
C20 H20 0.9300 . ?
C20 C21 1.348(9) . ?
C36 C35 1.533(12) . ?
C36 F12 1.291(10) . ?
C36 F11 1.321(11) . ?
C41 C40 1.534(9) . ?
C21 H21 0.9300 . ?
C1 C3 1.528(9) . ?
C28 C29 1.397(10) . ?
C28 C27 1.525(11) . ?
C23 C22 1.537(11) . ?
C35 C34 1.363(11) . ?
C31 C30 1.542(10) . ?
C45 C46 1.556(10) . ?
C45 C44 1.391(10) . ?
C34 H34 0.9300 . ?
C34 C33 1.392(11) . ?
C11 H11 0.9300 . ?
C11 C12 1.366(8) . ?
C14 H14 0.9300 . ?
C8 H8 0.9300 . ?
C8 C13 1.387(8) . ?
C25 C26 1.520(10) . ?
C40 C39 1.389(9) . ?
C46 F29 1.292(11) . ?
C46 F30A 1.410(14) . ?
C46 F30B 1.268(12) . ?
C22 F2 1.269(11) . ?
C22 F1 1.290(12) . ?
C44 H44 0.9300 . ?
C29 H29 0.9300 . ?
C29 C30 1.388(10) . ?
F13 C37 1.311(8) . ?
C5 H5A 0.9600 . ?
C5 H5B 0.9600 . ?
C5 H5C 0.9600 . ?
C39 H39 0.9300 . ?
C3 H3A 0.9600 . ?
C3 H3B 0.9600 . ?
C3 H3C 0.9600 . ?
C6 H6A 0.9600 . ?
C6 H6B 0.9600 . ?
C6 H6C 0.9600 . ?
C12 N5 1.439(7) 4_565 ?
C12 C13 1.383(8) . ?
F20 C27 1.302(11) . ?
C13 H13 0.9300 . ?
F21 C27 1.304(10) . ?
F19 C27 1.296(10) . ?
F9 C32 1.312(10) . ?
F8 C32 1.296(10) . ?
C33 C32 1.519(11) . ?
F7 C32 1.310(10) . ?
F30A F30B 0.971(12) . ?

loop_
_geom_torsion_atom_site_label_1
_geom_torsion_atom_site_label_2
_geom_torsion_atom_site_label_3
_geom_torsion_atom_site_label_4
_geom_torsion
_geom_torsion_site_symmetry_1
_geom_torsion_site_symmetry_2
_geom_torsion_site_symmetry_3
_geom_torsion_site_symmetry_4
_geom_torsion_publ_flag
Tb1 O10 C40 C41 -155.4(4) . . . . ?
Tb1 O10 C40 C39 20.6(10) . . . . ?
Tb1 O11 C45 C46 -159.8(5) . . . . ?
Tb1 O11 C45 C44 17.6(12) . . . . ?
Tb1 O5 C30 C31 160.2(5) . . . . ?
Tb1 O5 C30 C29 -18.8(11) . . . . ?
Tb1 O12 C43 C42 156.9(4) . . . . ?
Tb1 O12 C43 C44 -23.2(10) . . . . ?
Tb1 O6 C28 C29 14.3(11) . . . . ?
Tb1 O6 C28 C27 -168.1(5) . . . . ?
Tb1 O7 C35 C36 -164.7(5) . . . . ?
Tb1 O7 C35 C34 16.7(11) . . . . ?
Tb1 O8 C33 C34 -24.5(11) . . . . ?
Tb1 O8 C33 C32 155.5(5) . . . . ?
Tb1 O9 C38 C37 149.1(5) . . . . ?
Tb1 O9 C38 C39 -28.3(10) . . . . ?
Cu2 O4 C25 C24 -14.1(9) . . . . ?
Cu2 O4 C25 C26 168.7(4) . . . . ?
Cu2 O2 N2 C7 -95.0(6) . . . . ?
Cu2 O2 N2 C1 90.2(5) . . . . ?
Cu2 N3 C18 C19 -5.6(6) . . . . ?
Cu2 N3 C18 C17 173.5(5) . . . . ?
Cu2 N3 C14 C15 -173.3(5) . . . . ?
Cu2 N4 C19 N5 173.3(4) . . . . ?
Cu2 N4 C19 C18 -9.2(7) . . . . ?
Cu2 N4 C21 C20 -170.9(5) . . . . ?
Cu2 O3 C23 C24 4.1(9) . . . . ?
Cu2 O3 C23 C22 -176.6(5) . . . . ?
O4 C25 C26 F4 62.1(7) . . . . ?
O4 C25 C26 F6 -176.0(6) . . . . ?
O4 C25 C26 F5 -56.7(8) . . . . ?
O2 N2 C1 C2 -44.7(7) . . . . ?
O2 N2 C1 C4 -167.1(5) . . . . ?
O2 N2 C1 C3 74.4(6) . . . . ?
O1 N1 C7 N2 176.8(5) . . . . ?
O1 N1 C7 C9 -2.9(9) . . . . ?
O1 N1 C4 C1 -166.4(5) . . . . ?
O1 N1 C4 C5 74.7(7) . . . . ?
O1 N1 C4 C6 -44.9(8) . . . . ?
F25 C42 C43 O12 73.2(7) . . . . ?
F25 C42 C43 C44 -106.7(7) . . . . ?
F16 C41 C40 O10 -54.7(7) . . . . ?
F16 C41 C40 C39 128.8(6) . . . . ?
F26 C42 C43 O12 -44.7(8) . . . . ?
F26 C42 C43 C44 135.4(7) . . . . ?
F17 C41 C40 O10 -175.8(5) . . . . ?
F17 C41 C40 C39 7.7(9) . . . . ?
N4 C19 C18 N3 9.9(8) . . . . ?
N4 C19 C18 C17 -169.2(6) . . . . ?
N1 C7 N2 O2 177.2(5) . . . . ?
N1 C7 N2 C1 -7.7(7) . . . . ?
N1 C7 C9 C10 -21.8(9) . . . . ?
N1 C7 C9 C8 154.9(6) . . . . ?
N1 C4 C1 N2 -18.6(6) . . . . ?
N1 C4 C1 C2 -137.5(5) . . . . ?
N1 C4 C1 C3 93.0(6) . . . . ?
O10 C40 C39 C38 1.7(11) . . . . ?
O11 C45 C46 F28 -156.5(8) . . . . ?
O11 C45 C46 F29 -39.9(11) . . . . ?
O11 C45 C46 F30A 102.2(9) . . . . ?
O11 C45 C46 F30B 57.7(11) . . . . ?
O11 C45 C44 C43 5.9(12) . . . . ?
N5 C19 C18 N3 -173.2(6) . . . . ?
N5 C19 C18 C17 7.7(11) . . . . ?
N5 C20 C21 N4 -0.4(8) . . . . ?
N5 C12 C13 C8 -179.9(5) 4_565 . . . ?
O3 C23 C22 F3 -133.1(8) . . . . ?
O3 C23 C22 F2 105.0(10) . . . . ?
O3 C23 C22 F1 -11.4(12) . . . . ?
O12 C43 C44 C45 -3.4(12) . . . . ?
F22 C31 C30 O5 -106.2(8) . . . . ?
F22 C31 C30 C29 72.9(9) . . . . ?
O6 C28 C29 C30 0.1(12) . . . . ?
O6 C28 C27 F20 -61.7(9) . . . . ?
O6 C28 C27 F21 178.7(7) . . . . ?
O6 C28 C27 F19 54.3(11) . . . . ?
C19 N4 C21 C20 0.7(8) . . . . ?
C19 N5 C20 C21 -0.1(7) . . . . ?
F27 C42 C43 O12 -166.6(6) . . . . ?
F27 C42 C43 C44 13.4(9) . . . . ?
C7 N1 C4 C1 16.6(6) . . . . ?
C7 N1 C4 C5 -102.3(6) . . . . ?
C7 N1 C4 C6 138.0(6) . . . . ?
C7 N2 C1 C2 140.0(5) . . . . ?
C7 N2 C1 C4 17.5(6) . . . . ?
C7 N2 C1 C3 -100.9(6) . . . . ?
C7 C9 C8 C13 -177.2(5) . . . . ?
N2 C7 C9 C10 158.6(6) . . . . ?
N2 C7 C9 C8 -24.7(9) . . . . ?
C16 C17 C18 N3 0.8(9) . . . . ?
C16 C17 C18 C19 179.8(6) . . . . ?
C16 C15 C14 N3 0.0(11) . . . . ?
O7 C35 C34 C33 7.0(13) . . . . ?
O8 C33 C32 F9 -72.3(10) . . . . ?
O8 C33 C32 F8 44.0(11) . . . . ?
O8 C33 C32 F7 168.8(8) . . . . ?
O9 C38 C37 F15 -75.3(8) . . . . ?
O9 C38 C37 F14 164.4(7) . . . . ?
O9 C38 C37 F13 41.9(9) . . . . ?
O9 C38 C39 C40 2.4(11) . . . . ?
F23 C31 C30 O5 134.4(7) . . . . ?
F23 C31 C30 C29 -46.5(10) . . . . ?
F28 C46 F30A F30B 139.8(10) . . . . ?
F28 C46 F30B F30A -50.4(13) . . . . ?
C17 C16 C15 C14 -0.1(10) . . . . ?
C10 C9 C8 C13 -0.5(8) . . . . ?
C10 C11 C12 N5 179.6(5) . . . 4_565 ?
C10 C11 C12 C13 1.4(9) . . . . ?
C9 C7 N2 O2 -3.1(9) . . . . ?
C9 C7 N2 C1 172.0(5) . . . . ?
C9 C10 C11 C12 -0.7(9) . . . . ?
C9 C8 C13 C12 1.2(8) . . . . ?
F18 C41 C40 O10 63.1(7) . . . . ?
F18 C41 C40 C39 -113.4(7) . . . . ?
C18 N3 C14 C15 0.5(10) . . . . ?
C42 C43 C44 C45 176.5(6) . . . . ?
F24 C31 C30 O5 13.5(10) . . . . ?
F24 C31 C30 C29 -167.4(7) . . . . ?
F10 C36 C35 O7 -79.5(10) . . . . ?
F10 C36 C35 C34 99.3(11) . . . . ?
C15 C16 C17 C18 -0.3(10) . . . . ?
C24 C23 C22 F3 46.2(11) . . . . ?
C24 C23 C22 F2 -75.7(10) . . . . ?
C24 C23 C22 F1 167.9(9) . . . . ?
C24 C25 C26 F4 -115.4(7) . . . . ?
C24 C25 C26 F6 6.5(10) . . . . ?
C24 C25 C26 F5 125.8(7) . . . . ?
C4 N1 C7 N2 -6.4(7) . . . . ?
C4 N1 C7 C9 173.9(5) . . . . ?
C20 N5 C19 N4 0.6(7) . . . . ?
C20 N5 C19 C18 -176.6(6) . . . . ?
C36 C35 C34 C33 -171.6(7) . . . . ?
C41 C40 C39 C38 177.6(6) . . . . ?
C21 N4 C19 N5 -0.8(7) . . . . ?
C21 N4 C19 C18 176.7(6) . . . . ?
C28 C29 C30 O5 1.9(12) . . . . ?
C28 C29 C30 C31 -177.1(7) . . . . ?
C23 C24 C25 O4 2.5(11) . . . . ?
C23 C24 C25 C26 179.5(7) . . . . ?
C35 C34 C33 O8 -2.6(12) . . . . ?
C35 C34 C33 C32 177.4(7) . . . . ?
C45 C46 F30A F30B -103.8(10) . . . . ?
C45 C46 F30B F30A 91.7(11) . . . . ?
C34 C33 C32 F9 107.7(9) . . . . ?
C34 C33 C32 F8 -136.0(9) . . . . ?
C34 C33 C32 F7 -11.2(12) . . . . ?
C11 C10 C9 C7 176.9(5) . . . . ?
C11 C10 C9 C8 0.2(9) . . . . ?
C11 C12 C13 C8 -1.7(9) . . . . ?
F12 C36 C35 O7 43.8(11) . . . . ?
F12 C36 C35 C34 -137.5(9) . . . . ?
C14 N3 C18 C19 179.9(6) . . . . ?
C14 N3 C18 C17 -0.9(9) . . . . ?
C25 C24 C23 O3 2.3(12) . . . . ?
C25 C24 C23 C22 -176.9(7) . . . . ?
C46 C45 C44 C43 -176.8(7) . . . . ?
C44 C45 C46 F28 25.8(12) . . . . ?
C44 C45 C46 F29 142.4(8) . . . . ?
C44 C45 C46 F30A -75.5(10) . . . . ?
C44 C45 C46 F30B -120.0(9) . . . . ?
C29 C28 C27 F20 116.1(9) . . . . ?
C29 C28 C27 F21 -3.4(12) . . . . ?
C29 C28 C27 F19 -127.8(9) . . . . ?
C5 C4 C1 N2 93.7(6) . . . . ?
C5 C4 C1 C2 -25.2(8) . . . . ?
C5 C4 C1 C3 -154.7(6) . . . . ?
C37 C38 C39 C40 -175.0(6) . . . . ?
C39 C38 C37 F15 102.4(7) . . . . ?
C39 C38 C37 F14 -18.0(10) . . . . ?
C39 C38 C37 F13 -140.4(7) . . . . ?
C6 C4 C1 N2 -134.7(6) . . . . ?
C6 C4 C1 C2 106.4(7) . . . . ?
C6 C4 C1 C3 -23.2(8) . . . . ?
C12 N5 C19 N4 -176.9(6) 4_666 . . . ?
C12 N5 C19 C18 6.0(11) 4_666 . . . ?
C12 N5 C20 C21 177.4(6) 4_666 . . . ?
F11 C36 C35 O7 157.4(8) . . . . ?
F11 C36 C35 C34 -23.9(11) . . . . ?
F29 C46 F30A F30B 30.8(13) . . . . ?
F29 C46 F30B F30A -155.7(10) . . . . ?
C27 C28 C29 C30 -177.5(7) . . . . ?
